data_7242503
loop_
_publ_author_name
'Chang, Meng-Yang'
'Tsai, Min-Chen'
'Lin, Chun-Yi'

_publ_section_title
;
 A novel one-pot synthesis of flavones
;
_journal_issue 19
_journal_name_full 'RSC Advances'
_journal_page_first 11655
_journal_page_last 11662
_journal_paper_doi 10.1039/D1RA00534K
_journal_volume 11
_journal_year 2021
_chemical_absolute_configuration rm
_chemical_formula_sum 'C17 H13 F O4'
_chemical_formula_weight 300.27
_space_group_crystal_system monoclinic
_space_group_IT_number 7
_space_group_name_Hall 'P -2yac'
_space_group_name_H-M_alt 'P 1 n 1'
_atom_sites_solution_hydrogens geom
_audit_creation_method SHELXL-2014/6
_audit_update_record
;
2019-10-03 deposited with the CCDC.	2021-03-17 downloaded from the CCDC.
;
_cell_angle_alpha 90
_cell_angle_beta 92.222(3)
_cell_angle_gamma 90
_cell_formula_units_Z 2
_cell_length_a 4.0051(3)
_cell_length_b 10.1298(8)
_cell_length_c 16.3327(12)
_cell_measurement_reflns_used 3887
_cell_measurement_temperature 100(2)
_cell_measurement_theta_max 26.3172
_cell_measurement_theta_min 2.3664
_cell_volume 662.13(9)
_computing_cell_refinement 'SAINT V8.34A (Bruker AXS Inc., 2013)'
_computing_data_collection 'APEX2 (Bruker AXS, 2010)'
_computing_data_reduction 'SAINT V8.34A (Bruker AXS Inc., 2013)'
_computing_molecular_graphics 'SHELXTL (Sheldrick, 2008)'
_computing_publication_material SHELXTL
_computing_structure_refinement 'SHELXL-2014/6 (Sheldrick, 2014)'
_diffrn_ambient_temperature 100(2)
_diffrn_detector_area_resol_mean 8.3333
_diffrn_measured_fraction_theta_full 0.992
_diffrn_measured_fraction_theta_max 0.991
_diffrn_measurement_device_type 'Bruker APEX-II CCD'
_diffrn_measurement_method '\f and \w scans'
_diffrn_radiation_type MoK\a
_diffrn_radiation_wavelength 0.71073
_diffrn_reflns_av_R_equivalents 0.0207
_diffrn_reflns_av_unetI/netI 0.0297
_diffrn_reflns_Laue_measured_fraction_full 0.992
_diffrn_reflns_Laue_measured_fraction_max 0.991
_diffrn_reflns_limit_h_max 5
_diffrn_reflns_limit_h_min -4
_diffrn_reflns_limit_k_max 12
_diffrn_reflns_limit_k_min -12
_diffrn_reflns_limit_l_max 13
_diffrn_reflns_limit_l_min -20
_diffrn_reflns_number 3830
_diffrn_reflns_point_group_measured_fraction_full 0.756
_diffrn_reflns_point_group_measured_fraction_max 0.738
_diffrn_reflns_theta_full 25.242
_diffrn_reflns_theta_max 26.380
_diffrn_reflns_theta_min 2.010
_exptl_absorpt_coefficient_mu 0.116
_exptl_absorpt_correction_T_max 0.7454
_exptl_absorpt_correction_T_min 0.6849
_exptl_absorpt_correction_type multi-scan
_exptl_absorpt_process_details 'SADABS V2014/4 (Bruker AXS Inc.)'
_exptl_crystal_colour colorless
_exptl_crystal_density_diffrn 1.506
_exptl_crystal_density_meas ?
_exptl_crystal_density_method 'not measured'
_exptl_crystal_description lamelar
_exptl_crystal_F_000 312
_exptl_crystal_size_max 0.10
_exptl_crystal_size_mid 0.08
_exptl_crystal_size_min 0.01
_refine_diff_density_max 0.207
_refine_diff_density_min -0.209
_refine_diff_density_rms 0.045
_refine_ls_abs_structure_details
;
 Flack x determined using 594 quotients [(I+)-(I-)]/[(I+)+(I-)]
 (Parsons, Flack and Wagner, Acta Cryst. B69 (2013) 249-259).
;
_refine_ls_abs_structure_Flack 0.3(4)
_refine_ls_extinction_method none
_refine_ls_goodness_of_fit_ref 1.118
_refine_ls_hydrogen_treatment constr
_refine_ls_matrix_type full
_refine_ls_number_parameters 201
_refine_ls_number_reflns 1987
_refine_ls_number_restraints 2
_refine_ls_restrained_S_all 1.118
_refine_ls_R_factor_all 0.0307
_refine_ls_R_factor_gt 0.0288
_refine_ls_shift/su_max 0.000
_refine_ls_shift/su_mean 0.000
_refine_ls_structure_factor_coef Fsqd
_refine_ls_weighting_details 'w=1/[\s^2^(Fo^2^)+(0.0439P)^2^+0.1217P] where P=(Fo^2^+2Fc^2^)/3'
_refine_ls_weighting_scheme calc
_refine_ls_wR_factor_gt 0.0799
_refine_ls_wR_factor_ref 0.0827
_reflns_Friedel_coverage 0.483
_reflns_Friedel_fraction_full 0.517
_reflns_Friedel_fraction_max 0.483
_reflns_number_gt 1898
_reflns_number_total 1987
_reflns_threshold_expression 'I > 2\s(I)'
_cod_data_source_file d1ra00534k2.cif
_cod_data_source_block 190902LT_0m
_cod_depositor_comments
;
The following automatic conversions were performed:

data item '_exptl_crystal_density_meas' value 'not measured' was
changed to '?' -- the value is perceived as not measured.

Automatic conversion script
Id: cif_fix_values 7556 2019-12-06 15:28:31Z antanas 
;
_cod_original_sg_symbol_H-M 'P n'
_cod_database_code 7242503
_shelx_space_group_comment
;
The symmetry employed for this shelxl refinement is uniquely defined
by the following loop, which should always be used as a source of
symmetry information in preference to the above space-group names.
They are only intended as comments.
;
_shelxl_version_number 2014/6

loop_
_space_group_symop_operation_xyz
'x, y, z'
'x+1/2, -y, z+1/2'

loop_
_atom_site_label
_atom_site_type_symbol
_atom_site_fract_x
_atom_site_fract_y
_atom_site_fract_z
_atom_site_U_iso_or_equiv
_atom_site_adp_type
_atom_site_occupancy
_atom_site_site_symmetry_order
_atom_site_calc_flag
_atom_site_refinement_flags_posn
_atom_site_refinement_flags_adp
_atom_site_refinement_flags_occupancy
_atom_site_disorder_assembly
_atom_site_disorder_group
F1 F 1.0360(4) 0.10593(16) 0.37284(10) 0.0273(4) Uani 1 1 d . . . . .
O1 O -0.3741(5) 0.43480(17) 0.95125(12) 0.0212(4) Uani 1 1 d . . . . .
O2 O 0.3373(4) 0.25726(17) 0.63708(10) 0.0175(4) Uani 1 1 d . . . . .
O3 O 0.5559(5) -0.13446(17) 0.61561(13) 0.0259(5) Uani 1 1 d . . . . .
O4 O -0.2552(5) 0.56258(18) 0.81865(12) 0.0229(4) Uani 1 1 d . . . . .
C1 C -0.4390(8) 0.3682(3) 1.02626(17) 0.0240(6) Uani 1 1 d . . . . .
H1 H -0.6073 0.2994 1.0159 0.036 Uiso 1 1 calc R U . . .
H6 H -0.5218 0.4318 1.0659 0.036 Uiso 1 1 calc R U . . .
H7 H -0.2322 0.3279 1.0484 0.036 Uiso 1 1 calc R U . . .
C2 C -0.2298(6) 0.3636(2) 0.89137(16) 0.0162(5) Uani 1 1 d . . . . .
C3 C -0.1602(6) 0.4329(3) 0.81935(16) 0.0178(6) Uani 1 1 d . . . . .
C4 C -0.0062(7) 0.3702(2) 0.75627(16) 0.0181(6) Uani 1 1 d . . . . .
H10 H 0.0434 0.4182 0.7082 0.022 Uiso 1 1 calc R U . . .
C5 C 0.0786(7) 0.2354(2) 0.76235(16) 0.0160(6) Uani 1 1 d . . . . .
C6 C 0.2495(6) 0.1702(3) 0.69602(15) 0.0164(6) Uani 1 1 d . . . . .
C7 C 0.5121(6) 0.2138(2) 0.57160(15) 0.0150(6) Uani 1 1 d . . . . .
C8 C 0.5979(6) 0.0821(3) 0.56232(16) 0.0158(6) Uani 1 1 d . . . . .
C9 C 0.7771(6) 0.0456(3) 0.49428(16) 0.0180(6) Uani 1 1 d . . . . .
H13 H 0.8402 -0.0437 0.4863 0.022 Uiso 1 1 calc R U . . .
C10 C 0.8604(6) 0.1409(3) 0.43927(16) 0.0191(6) Uani 1 1 d . . . . .
C11 C 0.3209(7) 0.0394(3) 0.69034(16) 0.0177(6) Uani 1 1 d . . . . .
H2 H 0.2526 -0.0180 0.7325 0.021 Uiso 1 1 calc R U . . .
C12 C 0.4953(6) -0.0154(2) 0.62319(16) 0.0176(6) Uani 1 1 d . . . . .
C13 C -0.1814(9) 0.6385(3) 0.7476(2) 0.0314(7) Uani 1 1 d . . . . .
H3 H 0.0604 0.6388 0.7405 0.047 Uiso 1 1 calc R U . . .
H5 H -0.2596 0.7294 0.7545 0.047 Uiso 1 1 calc R U . . .
H4 H -0.2945 0.5994 0.6991 0.047 Uiso 1 1 calc R U . . .
C14 C -0.1498(7) 0.2306(3) 0.89721(16) 0.0191(6) Uani 1 1 d . . . . .
H8 H -0.1982 0.1826 0.9453 0.023 Uiso 1 1 calc R U . . .
C15 C 0.0011(7) 0.1674(2) 0.83273(16) 0.0192(6) Uani 1 1 d . . . . .
H9 H 0.0520 0.0760 0.8370 0.023 Uiso 1 1 calc R U . . .
C16 C 0.5967(7) 0.3088(3) 0.51475(16) 0.0192(6) Uani 1 1 d . . . . .
H12 H 0.5331 0.3982 0.5221 0.023 Uiso 1 1 calc R U . . .
C17 C 0.7733(6) 0.2728(3) 0.44755(17) 0.0199(6) Uani 1 1 d . . . . .
H11 H 0.8337 0.3364 0.4080 0.024 Uiso 1 1 calc R U . . .

loop_
_atom_site_aniso_label
_atom_site_aniso_U_11
_atom_site_aniso_U_22
_atom_site_aniso_U_33
_atom_site_aniso_U_23
_atom_site_aniso_U_13
_atom_site_aniso_U_12
F1 0.0323(10) 0.0269(9) 0.0233(9) -0.0035(7) 0.0096(7) -0.0017(7)
O1 0.0290(11) 0.0175(9) 0.0174(9) 0.0004(8) 0.0067(8) 0.0003(8)
O2 0.0213(10) 0.0138(9) 0.0176(9) -0.0004(7) 0.0027(8) 0.0023(7)
O3 0.0413(12) 0.0127(9) 0.0240(10) -0.0009(8) 0.0038(9) 0.0035(8)
O4 0.0370(12) 0.0141(9) 0.0183(10) 0.0024(8) 0.0092(8) 0.0050(8)
C1 0.0311(16) 0.0236(14) 0.0176(15) 0.0039(12) 0.0053(12) -0.0004(13)
C2 0.0151(14) 0.0188(13) 0.0149(13) -0.0014(11) 0.0026(10) -0.0033(10)
C3 0.0207(16) 0.0139(12) 0.0188(14) -0.0001(10) -0.0005(11) 0.0013(10)
C4 0.0207(15) 0.0167(12) 0.0167(14) 0.0017(11) -0.0017(11) -0.0025(11)
C5 0.0149(13) 0.0150(12) 0.0179(13) -0.0021(10) -0.0016(10) -0.0011(10)
C6 0.0176(14) 0.0163(13) 0.0152(14) 0.0022(11) -0.0033(10) -0.0026(11)
C7 0.0124(13) 0.0175(12) 0.0151(13) -0.0021(10) 0.0000(10) 0.0007(11)
C8 0.0151(14) 0.0166(12) 0.0155(13) -0.0010(10) -0.0027(10) -0.0004(10)
C9 0.0187(15) 0.0163(13) 0.0191(14) -0.0041(11) 0.0001(11) 0.0010(10)
C10 0.0172(15) 0.0239(14) 0.0163(14) -0.0044(11) 0.0026(11) -0.0026(11)
C11 0.0239(16) 0.0156(12) 0.0137(13) 0.0016(11) 0.0005(11) -0.0006(11)
C12 0.0211(15) 0.0154(12) 0.0161(14) -0.0004(11) -0.0017(11) -0.0003(11)
C13 0.049(2) 0.0183(14) 0.0275(16) 0.0052(12) 0.0150(15) 0.0119(14)
C14 0.0215(14) 0.0179(13) 0.0179(13) 0.0030(11) 0.0004(11) -0.0027(11)
C15 0.0203(15) 0.0141(12) 0.0232(14) 0.0008(11) -0.0005(11) -0.0009(10)
C16 0.0197(15) 0.0155(12) 0.0222(14) 0.0006(11) -0.0013(11) -0.0011(11)
C17 0.0195(15) 0.0211(13) 0.0190(14) 0.0020(11) 0.0001(11) -0.0030(11)

loop_
_atom_type_symbol
_atom_type_description
_atom_type_scat_dispersion_real
_atom_type_scat_dispersion_imag
_atom_type_scat_source
C C 0.0033 0.0016 'International Tables Vol C Tables 4.2.6.8 and 6.1.1.4'
H H 0.0000 0.0000 'International Tables Vol C Tables 4.2.6.8 and 6.1.1.4'
O O 0.0106 0.0060 'International Tables Vol C Tables 4.2.6.8 and 6.1.1.4'
F F 0.0171 0.0103 'International Tables Vol C Tables 4.2.6.8 and 6.1.1.4'

loop_
_geom_angle_atom_site_label_1
_geom_angle_atom_site_label_2
_geom_angle_atom_site_label_3
_geom_angle
_geom_angle_site_symmetry_1
_geom_angle_site_symmetry_3
_geom_angle_publ_flag
C2 O1 C1 117.5(2) . . ?
C6 O2 C7 119.73(19) . . ?
C3 O4 C13 117.2(2) . . ?
O1 C1 H1 109.5 . . ?
O1 C1 H6 109.5 . . ?
H1 C1 H6 109.5 . . ?
O1 C1 H7 109.5 . . ?
H1 C1 H7 109.5 . . ?
H6 C1 H7 109.5 . . ?
O1 C2 C14 124.6(2) . . ?
O1 C2 C3 116.1(2) . . ?
C14 C2 C3 119.3(3) . . ?
O4 C3 C4 124.7(2) . . ?
O4 C3 C2 115.0(2) . . ?
C4 C3 C2 120.3(2) . . ?
C3 C4 C5 120.5(2) . . ?
C3 C4 H10 119.7 . . ?
C5 C4 H10 119.7 . . ?
C15 C5 C4 118.6(3) . . ?
C15 C5 C6 121.1(2) . . ?
C4 C5 C6 120.3(2) . . ?
C11 C6 O2 121.5(2) . . ?
C11 C6 C5 126.6(2) . . ?
O2 C6 C5 111.9(2) . . ?
O2 C7 C8 122.0(2) . . ?
O2 C7 C16 116.3(2) . . ?
C8 C7 C16 121.7(2) . . ?
C7 C8 C9 118.6(2) . . ?
C7 C8 C12 119.6(2) . . ?
C9 C8 C12 121.8(2) . . ?
C10 C9 C8 118.8(2) . . ?
C10 C9 H13 120.6 . . ?
C8 C9 H13 120.6 . . ?
F1 C10 C9 119.0(2) . . ?
F1 C10 C17 117.9(2) . . ?
C9 C10 C17 123.1(3) . . ?
C6 C11 C12 122.6(2) . . ?
C6 C11 H2 118.7 . . ?
C12 C11 H2 118.7 . . ?
O3 C12 C11 123.8(2) . . ?
O3 C12 C8 121.7(2) . . ?
C11 C12 C8 114.5(2) . . ?
O4 C13 H3 109.5 . . ?
O4 C13 H5 109.5 . . ?
H3 C13 H5 109.5 . . ?
O4 C13 H4 109.5 . . ?
H3 C13 H4 109.5 . . ?
H5 C13 H4 109.5 . . ?
C2 C14 C15 120.0(3) . . ?
C2 C14 H8 120.0 . . ?
C15 C14 H8 120.0 . . ?
C5 C15 C14 121.2(2) . . ?
C5 C15 H9 119.4 . . ?
C14 C15 H9 119.4 . . ?
C17 C16 C7 119.7(2) . . ?
C17 C16 H12 120.1 . . ?
C7 C16 H12 120.1 . . ?
C16 C17 C10 118.1(3) . . ?
C16 C17 H11 121.0 . . ?
C10 C17 H11 121.0 . . ?

loop_
_geom_bond_atom_site_label_1
_geom_bond_atom_site_label_2
_geom_bond_distance
_geom_bond_site_symmetry_2
_geom_bond_publ_flag
F1 C10 1.362(3) . ?
O1 C2 1.362(3) . ?
O1 C1 1.431(3) . ?
O2 C6 1.362(3) . ?
O2 C7 1.373(3) . ?
O3 C12 1.237(3) . ?
O4 C3 1.367(3) . ?
O4 C13 1.433(4) . ?
C1 H1 0.9800 . ?
C1 H6 0.9800 . ?
C1 H7 0.9800 . ?
C2 C14 1.388(4) . ?
C2 C3 1.407(4) . ?
C3 C4 1.377(4) . ?
C4 C5 1.410(3) . ?
C4 H10 0.9500 . ?
C5 C15 1.385(4) . ?
C5 C6 1.462(4) . ?
C6 C11 1.359(3) . ?
C7 C8 1.388(3) . ?
C7 C16 1.388(4) . ?
C8 C9 1.396(4) . ?
C8 C12 1.471(4) . ?
C9 C10 1.369(4) . ?
C9 H13 0.9500 . ?
C10 C17 1.388(4) . ?
C11 C12 1.435(4) . ?
C11 H2 0.9500 . ?
C13 H3 0.9800 . ?
C13 H5 0.9800 . ?
C13 H4 0.9800 . ?
C14 C15 1.390(4) . ?
C14 H8 0.9500 . ?
C15 H9 0.9500 . ?
C16 C17 1.378(4) . ?
C16 H12 0.9500 . ?
C17 H11 0.9500 . ?
